data_4087733
loop_
_publ_author_name
'Melen, Rebecca L.'
'Wilkins, Lewis C.'
'Kariuki, Benson M.'
'Wadepohl, Hubert'
'Gade, Lutz H.'
'Hashmi, A. Stephen K.'
'Stephan, Douglas W.'
'Hansmann, Max M.'

_publ_section_title
;
 Diverging Pathways in the Activation of Allenes with Lewis Acids and
 Bases: Addition, 1,2-Carboboration, and Cyclization
;
_journal_issue 16
_journal_name_full Organometallics
_journal_page_first 4127
_journal_paper_doi 10.1021/acs.organomet.5b00546
_journal_volume 34
_journal_year 2015
_chemical_formula_moiety 'C47 H22 B F18 O2 P'
_chemical_formula_sum 'C47 H22 B F18 O2 P'
_chemical_formula_weight 1002.42
_space_group_crystal_system monoclinic
_space_group_IT_number 14
_space_group_name_Hall '-P 2yn'
_space_group_name_H-M_alt 'P 1 21/n 1'
_atom_sites_solution_hydrogens geom
_atom_sites_solution_primary direct
_audit_creation_method SHELXL-2013
_cell_angle_alpha 90
_cell_angle_beta 99.2369(16)
_cell_angle_gamma 90
_cell_formula_units_Z 4
_cell_length_a 12.68853(19)
_cell_length_b 18.3742(3)
_cell_length_c 17.9394(3)
_cell_measurement_reflns_used 7300
_cell_measurement_temperature 150(2)
_cell_measurement_theta_max 73.741
_cell_measurement_theta_min 3.939
_cell_volume 4128.19(12)
_computing_cell_refinement
;
CrysAlisPro, Agilent Technologies,
Version 1.171.37.35g (release 09-12-2014 CrysAlis171 .NET)
(compiled Dec  9 2014,15:38:47)
;
_computing_data_collection
;
CrysAlisPro, Agilent Technologies,
Version 1.171.37.35g (release 09-12-2014 CrysAlis171 .NET)
(compiled Dec  9 2014,15:38:47)
;
_computing_data_reduction
;
CrysAlisPro, Agilent Technologies,
Version 1.171.37.35g (release 09-12-2014 CrysAlis171 .NET)
(compiled Dec  9 2014,15:38:47)
;
_computing_molecular_graphics XP
_computing_publication_material XCIF
_computing_structure_refinement 'SHELXL-2013 (Sheldrick, 2013)'
_computing_structure_solution SHELXS
_diffrn_ambient_temperature 150(2)
_diffrn_measured_fraction_theta_full 0.999
_diffrn_measured_fraction_theta_max 0.973
_diffrn_measurement_device_type 'Agilent SuperNova with CCD detector'
_diffrn_measurement_method 'omega scans'
_diffrn_radiation_type CuK\a
_diffrn_radiation_wavelength 1.54184
_diffrn_reflns_av_R_equivalents 0.0233
_diffrn_reflns_av_unetI/netI 0.0290
_diffrn_reflns_Laue_measured_fraction_full 0.999
_diffrn_reflns_Laue_measured_fraction_max 0.973
_diffrn_reflns_limit_h_max 15
_diffrn_reflns_limit_h_min -9
_diffrn_reflns_limit_k_max 22
_diffrn_reflns_limit_k_min -20
_diffrn_reflns_limit_l_max 21
_diffrn_reflns_limit_l_min -22
_diffrn_reflns_number 17523
_diffrn_reflns_point_group_measured_fraction_full 0.999
_diffrn_reflns_point_group_measured_fraction_max 0.973
_diffrn_reflns_theta_full 67.684
_diffrn_reflns_theta_max 74.062
_diffrn_reflns_theta_min 3.466
_diffrn_source 'fine focus sealed tube'
_exptl_absorpt_coefficient_mu 1.718
_exptl_absorpt_correction_T_max 0.946
_exptl_absorpt_correction_T_min 0.829
_exptl_absorpt_correction_type gaussian
_exptl_absorpt_process_details
;
CrysAlisPro, Agilent Technologies,
Version 1.171.37.35g (release 09-12-2014 CrysAlis171 .NET)
(compiled Dec  9 2014,15:38:47)
Numerical absorption correction based on gaussian integration over
a multifaceted crystal model. Empirical absorption correction using
spherical harmonics, implemented in SCALE3 ABSPACK scaling algorithm.
;
_exptl_crystal_colour colourless
_exptl_crystal_density_diffrn 1.613
_exptl_crystal_description rod
_exptl_crystal_F_000 2008
_exptl_crystal_size_max 0.270
_exptl_crystal_size_mid 0.080
_exptl_crystal_size_min 0.050
_refine_diff_density_max 0.662
_refine_diff_density_min -0.292
_refine_diff_density_rms 0.044
_refine_ls_extinction_method none
_refine_ls_goodness_of_fit_ref 1.033
_refine_ls_hydrogen_treatment constr
_refine_ls_matrix_type full
_refine_ls_number_parameters 632
_refine_ls_number_reflns 8156
_refine_ls_number_restraints 0
_refine_ls_restrained_S_all 1.033
_refine_ls_R_factor_all 0.0590
_refine_ls_R_factor_gt 0.0450
_refine_ls_shift/su_max 0.001
_refine_ls_shift/su_mean 0.000
_refine_ls_structure_factor_coef Fsqd
_refine_ls_weighting_details 'w=1/[\s^2^(Fo^2^)+(0.0602P)^2^+1.7921P] where P=(Fo^2^+2Fc^2^)/3'
_refine_ls_weighting_scheme calc
_refine_ls_wR_factor_gt 0.1212
_refine_ls_wR_factor_ref 0.1326
_reflns_Friedel_coverage 0.000
_reflns_number_gt 6486
_reflns_number_total 8156
_reflns_threshold_expression 'I > 2\s(I)'
_cod_data_source_file cmpd_2f.cif
_cod_data_source_block 2f
_cod_original_cell_volume 4128.17(12)
_cod_original_sg_symbol_H-M 'P 21/n'
_cod_database_code 4087733
_shelx_space_group_comment
;
The symmetry employed for this shelxl refinement is uniquely defined
by the following loop, which should always be used as a source of
symmetry information in preference to the above space-group names.
They are only intended as comments.
;
_shelx_estimated_absorpt_t_min 0.654
_shelx_estimated_absorpt_t_max 0.919
_shelxl_version_number 2013-3

loop_
_space_group_symop_operation_xyz
'x, y, z'
'-x+1/2, y+1/2, -z+1/2'
'-x, -y, -z'
'x-1/2, -y-1/2, z-1/2'

loop_
_atom_site_label
_atom_site_type_symbol
_atom_site_fract_x
_atom_site_fract_y
_atom_site_fract_z
_atom_site_U_iso_or_equiv
_atom_site_adp_type
_atom_site_occupancy
_atom_site_site_symmetry_order
_atom_site_calc_flag
_atom_site_refinement_flags_posn
_atom_site_refinement_flags_adp
_atom_site_refinement_flags_occupancy
_atom_site_disorder_assembly
_atom_site_disorder_group
P1 P 1.06366(4) 0.16739(3) 0.70031(3) 0.03581(13) Uani 1 1 d . . . . .
B1 B 0.6657(2) 0.24358(14) 0.75547(14) 0.0417(5) Uani 1 1 d . . . . .
O1 O 0.70509(11) 0.29246(8) 0.69897(9) 0.0436(3) Uani 1 1 d . . . . .
O3 O 0.7881(3) 0.54219(16) 0.48577(17) 0.1136(10) Uani 1 1 d . . . . .
C11 C 0.56371(16) 0.29110(12) 0.77786(13) 0.0426(5) Uani 1 1 d . . . . .
C12 C 0.54990(18) 0.31616(14) 0.84848(14) 0.0512(5) Uani 1 1 d . . . . .
F12 F 0.61904(13) 0.29835(11) 0.91098(9) 0.0725(5) Uani 1 1 d . . . . .
C13 C 0.4663(2) 0.36035(16) 0.86140(17) 0.0604(7) Uani 1 1 d . . . . .
F13 F 0.45986(15) 0.38366(13) 0.93141(11) 0.0919(6) Uani 1 1 d . . . . .
C14 C 0.3894(2) 0.37915(15) 0.80276(19) 0.0640(7) Uani 1 1 d . . . . .
F14 F 0.30786(14) 0.42266(11) 0.81421(14) 0.0921(6) Uani 1 1 d . . . . .
C15 C 0.39531(19) 0.35352(15) 0.73197(17) 0.0586(6) Uani 1 1 d . . . . .
F15 F 0.31913(14) 0.37030(12) 0.67379(12) 0.0899(6) Uani 1 1 d . . . . .
C16 C 0.48149(18) 0.31122(13) 0.72101(14) 0.0488(5) Uani 1 1 d . . . . .
F16 F 0.48330(12) 0.28923(10) 0.64952(8) 0.0647(4) Uani 1 1 d . . . . .
C21 C 0.61499(18) 0.16663(12) 0.71764(14) 0.0474(5) Uani 1 1 d . . . . .
C22 C 0.62622(19) 0.13784(14) 0.64811(15) 0.0536(6) Uani 1 1 d . . . . .
F22 F 0.68745(13) 0.17089(10) 0.60333(9) 0.0692(4) Uani 1 1 d . . . . .
C23 C 0.5782(2) 0.07380(17) 0.61926(18) 0.0696(8) Uani 1 1 d . . . . .
F23 F 0.59550(17) 0.04883(12) 0.55166(12) 0.0999(7) Uani 1 1 d . . . . .
C24 C 0.5119(2) 0.03670(16) 0.6596(2) 0.0757(9) Uani 1 1 d . . . . .
F24 F 0.46281(19) -0.02428(11) 0.63181(16) 0.1151(9) Uani 1 1 d . . . . .
C25 C 0.4955(2) 0.06355(16) 0.7279(2) 0.0717(8) Uani 1 1 d . . . . .
F25 F 0.42821(17) 0.02909(11) 0.76699(15) 0.1035(7) Uani 1 1 d . . . . .
C26 C 0.5473(2) 0.12625(14) 0.75503(17) 0.0593(6) Uani 1 1 d . . . . .
F26 F 0.52958(16) 0.14815(10) 0.82392(11) 0.0794(5) Uani 1 1 d . . . . .
C31 C 0.76153(17) 0.23280(13) 0.82837(12) 0.0438(5) Uani 1 1 d . . . . .
C32 C 0.7998(2) 0.16832(14) 0.86185(14) 0.0512(5) Uani 1 1 d . . . . .
F32 F 0.75534(14) 0.10402(8) 0.83796(10) 0.0705(4) Uani 1 1 d . . . . .
C33 C 0.8861(2) 0.16403(16) 0.92043(15) 0.0613(7) Uani 1 1 d . . . . .
F33 F 0.91976(17) 0.09937(11) 0.94958(11) 0.0913(6) Uani 1 1 d . . . . .
C34 C 0.9381(2) 0.22646(19) 0.94691(14) 0.0623(7) Uani 1 1 d . . . . .
F34 F 1.02210(15) 0.22415(13) 1.00216(10) 0.0916(6) Uani 1 1 d . . . . .
C35 C 0.90360(19) 0.29165(16) 0.91583(14) 0.0534(6) Uani 1 1 d . . . . .
F35 F 0.95451(12) 0.35283(10) 0.94185(9) 0.0705(4) Uani 1 1 d . . . . .
C36 C 0.81768(18) 0.29353(13) 0.85837(13) 0.0475(5) Uani 1 1 d . . . . .
F36 F 0.78882(12) 0.36053(8) 0.83203(9) 0.0619(4) Uani 1 1 d . . . . .
C40 C 0.79841(16) 0.29498(12) 0.67348(12) 0.0397(4) Uani 1 1 d . . . . .
C41 C 0.80313(17) 0.36004(12) 0.62555(12) 0.0417(4) Uani 1 1 d . . . . .
C42 C 0.8880(2) 0.40837(14) 0.63486(17) 0.0585(6) Uani 1 1 d . . . . .
H42 H 0.9481 0.3994 0.6727 0.070 Uiso 1 1 calc R U . . .
C43 C 0.8861(3) 0.47021(15) 0.5891(2) 0.0722(8) Uani 1 1 d . . . . .
H43 H 0.9449 0.5029 0.5958 0.087 Uiso 1 1 calc R U . . .
C44 C 0.7988(3) 0.48356(17) 0.53434(18) 0.0711(8) Uani 1 1 d . . . . .
C45 C 0.7147(3) 0.43795(18) 0.52605(17) 0.0736(8) Uani 1 1 d . . . . .
H45 H 0.6543 0.4477 0.4888 0.088 Uiso 1 1 calc R U . . .
C46 C 0.7156(2) 0.37732(15) 0.57100(14) 0.0581(6) Uani 1 1 d . . . . .
H46 H 0.6549 0.3463 0.5647 0.070 Uiso 1 1 calc R U . . .
C47 C 0.8670(4) 0.5931(3) 0.4915(3) 0.1201(17) Uani 1 1 d . . . . .
H47A H 0.8695 0.6200 0.5390 0.180 Uiso 1 1 calc R U . . .
H47B H 0.8525 0.6270 0.4489 0.180 Uiso 1 1 calc R U . . .
H47C H 0.9357 0.5690 0.4909 0.180 Uiso 1 1 calc R U . . .
C48 C 0.87557(16) 0.24365(12) 0.68886(12) 0.0419(4) Uani 1 1 d . . . . .
H48 H 0.8682 0.2112 0.7289 0.050 Uiso 1 1 calc R U . . .
C49 C 0.96850(16) 0.23181(11) 0.65179(12) 0.0388(4) Uani 1 1 d . . . . .
C50 C 0.9910(2) 0.25774(14) 0.58641(13) 0.0518(5) Uani 1 1 d . . . . .
H50A H 0.9420 0.2892 0.5565 0.062 Uiso 1 1 calc R U . . .
H50B H 1.0560 0.2446 0.5699 0.062 Uiso 1 1 calc R U . . .
C51 C 1.15289(16) 0.13601(12) 0.63860(12) 0.0396(4) Uani 1 1 d . . . . .
C52 C 1.12601(19) 0.07515(14) 0.59393(14) 0.0509(5) Uani 1 1 d . . . . .
H52 H 1.0630 0.0482 0.5972 0.061 Uiso 1 1 calc R U . . .
F53 F 1.16696(19) -0.00384(12) 0.50070(12) 0.1016(7) Uani 1 1 d . . . . .
C53 C 1.1933(2) 0.05492(15) 0.54466(15) 0.0598(6) Uani 1 1 d . . . . .
C54 C 1.2851(2) 0.09139(16) 0.53846(15) 0.0600(6) Uani 1 1 d . . . . .
H54 H 1.3301 0.0755 0.5042 0.072 Uiso 1 1 calc R U . . .
C55 C 1.3109(2) 0.15178(16) 0.58294(15) 0.0573(6) Uani 1 1 d . . . . .
H55 H 1.3744 0.1780 0.5793 0.069 Uiso 1 1 calc R U . . .
C56 C 1.24523(18) 0.17477(14) 0.63282(14) 0.0499(5) Uani 1 1 d . . . . .
H56 H 1.2632 0.2168 0.6630 0.060 Uiso 1 1 calc R U . . .
C61 C 1.14169(16) 0.20774(12) 0.78254(12) 0.0421(5) Uani 1 1 d . . . . .
C62 C 1.23190(18) 0.17142(15) 0.81900(13) 0.0501(5) Uani 1 1 d . . . . .
H62 H 1.2556 0.1275 0.7992 0.060 Uiso 1 1 calc R U . . .
C63 C 1.28551(19) 0.20142(18) 0.88469(14) 0.0601(7) Uani 1 1 d . . . . .
F63 F 1.37146(14) 0.16670(14) 0.92099(10) 0.0925(6) Uani 1 1 d . . . . .
C64 C 1.2540(2) 0.26533(19) 0.91496(16) 0.0683(8) Uani 1 1 d . . . . .
H64 H 1.2919 0.2839 0.9610 0.082 Uiso 1 1 calc R U . . .
C65 C 1.1672(2) 0.30129(17) 0.87732(17) 0.0652(7) Uani 1 1 d . . . . .
H65 H 1.1457 0.3462 0.8965 0.078 Uiso 1 1 calc R U . . .
C66 C 1.10986(19) 0.27263(14) 0.81106(14) 0.0519(5) Uani 1 1 d . . . . .
H66 H 1.0490 0.2976 0.7855 0.062 Uiso 1 1 calc R U . . .
C71 C 0.99129(16) 0.09079(11) 0.72832(12) 0.0395(4) Uani 1 1 d . . . . .
C72 C 1.02297(19) 0.05667(13) 0.79761(13) 0.0483(5) Uani 1 1 d . . . . .
H72 H 1.0825 0.0740 0.8320 0.058 Uiso 1 1 calc R U . . .
C73 C 0.9652(2) -0.00329(14) 0.81486(15) 0.0549(6) Uani 1 1 d . . . . .
H73 H 1.0023 0.0381 0.8008 0.066 Uiso 0.2 1 calc R U P A 1
F73 F 0.99724(19) -0.03642(12) 0.88118(12) 0.0747(6) Uani 0.8 1 d . . P B 1
C74 C 0.8789(2) -0.02965(14) 0.76793(16) 0.0586(6) Uani 1 1 d . . . . .
H74 H 0.8404 -0.0704 0.7820 0.070 Uiso 1 1 calc R U . . .
C75 C 0.84810(19) 0.00529(14) 0.69760(16) 0.0531(6) Uani 1 1 d . . . . .
H75 H 0.8701 -0.0206 0.7433 0.064 Uiso 0.8 1 calc R U P C 2
F75 F 0.7665(7) -0.0135(5) 0.6518(6) 0.080(2) Uani 0.2 1 d . . P D 2
C76 C 0.90376(17) 0.06493(13) 0.67845(14) 0.0468(5) Uani 1 1 d . . . . .
H76 H 0.8825 0.0884 0.6313 0.056 Uiso 1 1 calc R U . . .

loop_
_atom_site_aniso_label
_atom_site_aniso_U_11
_atom_site_aniso_U_22
_atom_site_aniso_U_33
_atom_site_aniso_U_23
_atom_site_aniso_U_13
_atom_site_aniso_U_12
P1 0.0340(2) 0.0355(3) 0.0389(3) 0.0004(2) 0.00876(19) 0.00000(19)
B1 0.0439(12) 0.0361(12) 0.0467(12) 0.0002(10) 0.0125(10) 0.0039(10)
O1 0.0379(7) 0.0437(8) 0.0512(8) 0.0056(7) 0.0128(6) 0.0061(6)
O3 0.140(2) 0.0853(18) 0.119(2) 0.0479(17) 0.0288(19) -0.0069(17)
C11 0.0391(10) 0.0371(11) 0.0533(12) -0.0035(9) 0.0129(9) -0.0022(8)
C12 0.0449(11) 0.0525(14) 0.0583(14) -0.0082(11) 0.0144(10) -0.0020(10)
F12 0.0632(9) 0.1039(13) 0.0513(8) -0.0124(8) 0.0117(7) 0.0132(9)
C13 0.0532(14) 0.0591(15) 0.0740(17) -0.0219(13) 0.0256(12) -0.0021(12)
F13 0.0803(11) 0.1137(16) 0.0882(13) -0.0437(12) 0.0333(10) 0.0089(11)
C14 0.0457(13) 0.0524(15) 0.099(2) -0.0120(14) 0.0271(13) 0.0040(11)
F14 0.0620(10) 0.0788(13) 0.1417(18) -0.0194(12) 0.0354(10) 0.0232(9)
C15 0.0423(12) 0.0514(14) 0.0817(18) 0.0028(13) 0.0082(12) 0.0043(10)
F15 0.0566(9) 0.1033(15) 0.1043(14) 0.0065(12) -0.0036(9) 0.0245(9)
C16 0.0437(11) 0.0461(12) 0.0574(13) -0.0050(10) 0.0105(10) -0.0015(10)
F16 0.0585(8) 0.0787(11) 0.0548(8) -0.0063(7) 0.0028(6) 0.0093(7)
C21 0.0455(11) 0.0393(11) 0.0576(13) -0.0031(10) 0.0090(10) 0.0045(9)
C22 0.0446(12) 0.0542(14) 0.0609(14) -0.0116(11) 0.0049(10) 0.0080(10)
F22 0.0639(9) 0.0869(12) 0.0586(9) -0.0199(8) 0.0154(7) -0.0040(8)
C23 0.0578(15) 0.0646(18) 0.0809(19) -0.0289(15) -0.0056(13) 0.0140(13)
F23 0.1004(14) 0.0993(15) 0.0946(14) -0.0554(12) -0.0006(11) 0.0087(12)
C24 0.0627(16) 0.0440(15) 0.114(3) -0.0197(16) -0.0041(17) -0.0028(13)
F24 0.1036(15) 0.0614(12) 0.170(2) -0.0398(13) -0.0085(15) -0.0177(11)
C25 0.0597(15) 0.0463(15) 0.109(2) 0.0034(16) 0.0124(15) -0.0069(12)
F25 0.0950(14) 0.0651(12) 0.155(2) 0.0088(13) 0.0336(14) -0.0286(10)
C26 0.0619(15) 0.0433(13) 0.0747(17) -0.0026(12) 0.0173(13) -0.0008(11)
F26 0.1019(13) 0.0604(10) 0.0868(12) -0.0025(9) 0.0479(10) -0.0147(9)
C31 0.0458(11) 0.0447(12) 0.0431(11) 0.0027(9) 0.0139(9) 0.0078(9)
C32 0.0601(14) 0.0458(13) 0.0509(13) 0.0058(10) 0.0191(11) 0.0090(11)
F32 0.0886(11) 0.0432(8) 0.0795(11) 0.0105(7) 0.0127(8) 0.0086(8)
C33 0.0664(15) 0.0672(17) 0.0526(14) 0.0211(13) 0.0164(12) 0.0257(14)
F33 0.1094(14) 0.0822(13) 0.0806(12) 0.0364(10) 0.0097(10) 0.0360(11)
C34 0.0551(14) 0.090(2) 0.0413(12) 0.0067(13) 0.0071(10) 0.0161(14)
F34 0.0753(11) 0.1316(18) 0.0605(10) 0.0167(11) -0.0120(8) 0.0201(11)
C35 0.0449(12) 0.0688(16) 0.0475(12) -0.0048(11) 0.0099(10) 0.0035(11)
F35 0.0549(8) 0.0862(12) 0.0688(10) -0.0175(9) 0.0045(7) -0.0065(8)
C36 0.0462(11) 0.0485(13) 0.0485(12) 0.0013(10) 0.0101(9) 0.0087(10)
F36 0.0620(8) 0.0418(7) 0.0771(10) -0.0013(7) -0.0036(7) 0.0025(6)
C40 0.0378(10) 0.0399(11) 0.0416(10) -0.0039(9) 0.0069(8) -0.0001(8)
C41 0.0462(11) 0.0352(10) 0.0457(11) -0.0009(9) 0.0133(9) 0.0015(8)
C42 0.0540(13) 0.0464(13) 0.0752(17) -0.0010(12) 0.0113(12) -0.0046(11)
C43 0.0767(18) 0.0427(14) 0.106(2) -0.0030(15) 0.0403(18) -0.0118(13)
C44 0.091(2) 0.0608(18) 0.0647(17) 0.0154(14) 0.0232(15) 0.0069(16)
C45 0.091(2) 0.0688(19) 0.0585(16) 0.0177(14) 0.0036(14) 0.0011(16)
C46 0.0632(15) 0.0569(15) 0.0520(13) 0.0060(11) 0.0028(11) -0.0048(12)
C47 0.133(4) 0.090(3) 0.151(4) 0.043(3) 0.065(3) -0.006(3)
C48 0.0404(10) 0.0409(11) 0.0457(11) 0.0035(9) 0.0110(8) 0.0023(9)
C49 0.0373(10) 0.0350(10) 0.0439(10) -0.0003(8) 0.0055(8) 0.0017(8)
C50 0.0513(12) 0.0568(14) 0.0489(12) 0.0107(11) 0.0132(10) 0.0113(11)
C51 0.0370(10) 0.0407(11) 0.0422(10) 0.0032(9) 0.0096(8) 0.0033(8)
C52 0.0530(12) 0.0485(13) 0.0548(13) -0.0051(10) 0.0201(10) -0.0060(10)
F53 0.1346(17) 0.0830(13) 0.1045(15) -0.0493(12) 0.0715(14) -0.0357(12)
C53 0.0771(17) 0.0517(14) 0.0566(14) -0.0104(12) 0.0285(12) -0.0039(12)
C54 0.0622(15) 0.0650(16) 0.0603(14) 0.0007(13) 0.0322(12) 0.0055(13)
C55 0.0468(12) 0.0695(17) 0.0598(14) -0.0017(12) 0.0216(11) -0.0051(11)
C56 0.0448(11) 0.0540(14) 0.0525(13) -0.0050(11) 0.0127(10) -0.0060(10)
C61 0.0390(10) 0.0468(12) 0.0413(10) -0.0008(9) 0.0092(8) -0.0054(9)
C62 0.0450(11) 0.0593(14) 0.0462(12) -0.0029(10) 0.0079(9) 0.0010(10)
C63 0.0408(12) 0.090(2) 0.0473(13) 0.0004(13) 0.0017(10) -0.0046(12)
F63 0.0635(10) 0.1423(19) 0.0647(10) -0.0090(11) -0.0113(8) 0.0195(11)
C64 0.0583(15) 0.093(2) 0.0529(14) -0.0212(15) 0.0076(12) -0.0182(15)
C65 0.0604(15) 0.0680(18) 0.0684(17) -0.0231(14) 0.0141(13) -0.0083(13)
C66 0.0492(12) 0.0503(13) 0.0569(13) -0.0080(11) 0.0109(10) -0.0027(10)
C71 0.0391(10) 0.0358(10) 0.0459(11) -0.0003(9) 0.0140(8) 0.0016(8)
C72 0.0511(12) 0.0443(12) 0.0504(12) 0.0041(10) 0.0107(10) -0.0019(10)
C73 0.0658(15) 0.0431(13) 0.0591(14) 0.0104(11) 0.0203(12) 0.0015(11)
F73 0.0953(15) 0.0622(12) 0.0665(12) 0.0265(10) 0.0129(11) -0.0072(11)
C74 0.0638(15) 0.0404(13) 0.0767(17) 0.0038(12) 0.0265(13) -0.0056(11)
C75 0.0486(12) 0.0414(12) 0.0701(16) -0.0004(11) 0.0121(11) -0.0028(10)
F75 0.074(5) 0.053(5) 0.111(7) 0.004(5) 0.007(5) -0.018(4)
C76 0.0447(11) 0.0412(11) 0.0546(13) 0.0006(10) 0.0084(9) -0.0010(9)

loop_
_atom_type_symbol
_atom_type_description
_atom_type_scat_dispersion_real
_atom_type_scat_dispersion_imag
_atom_type_scat_source
C C 0.0181 0.0091 'International Tables Vol C Tables 4.2.6.8 and 6.1.1.4'
H H 0.0000 0.0000 'International Tables Vol C Tables 4.2.6.8 and 6.1.1.4'
B B 0.0090 0.0039 'International Tables Vol C Tables 4.2.6.8 and 6.1.1.4'
O O 0.0492 0.0322 'International Tables Vol C Tables 4.2.6.8 and 6.1.1.4'
F F 0.0727 0.0534 'International Tables Vol C Tables 4.2.6.8 and 6.1.1.4'
P P 0.2955 0.4335 'International Tables Vol C Tables 4.2.6.8 and 6.1.1.4'

loop_
_geom_angle_atom_site_label_1
_geom_angle_atom_site_label_2
_geom_angle_atom_site_label_3
_geom_angle
C71 P1 C61 109.41(10)
C71 P1 C51 108.74(10)
C61 P1 C51 108.57(10)
C71 P1 C49 108.38(10)
C61 P1 C49 111.19(10)
C51 P1 C49 110.51(10)
O1 B1 C31 108.99(18)
O1 B1 C21 112.64(19)
C31 B1 C21 114.33(19)
O1 B1 C11 101.85(17)
C31 B1 C11 112.02(18)
C21 B1 C11 106.32(17)
C40 O1 B1 131.42(17)
C47 O3 C44 119.5(4)
C12 C11 C16 113.2(2)
C12 C11 B1 127.8(2)
C16 C11 B1 119.0(2)
F12 C12 C13 114.6(2)
F12 C12 C11 121.3(2)
C13 C12 C11 124.1(2)
F13 C13 C14 119.9(2)
F13 C13 C12 120.5(3)
C14 C13 C12 119.6(2)
F14 C14 C13 120.4(3)
F14 C14 C15 120.2(3)
C13 C14 C15 119.4(2)
F15 C15 C14 120.2(2)
F15 C15 C16 120.5(3)
C14 C15 C16 119.3(3)
F16 C16 C15 116.0(2)
F16 C16 C11 119.6(2)
C15 C16 C11 124.4(2)
C22 C21 C26 113.1(2)
C22 C21 B1 127.4(2)
C26 C21 B1 119.3(2)
F22 C22 C21 121.2(2)
F22 C22 C23 114.9(2)
C21 C22 C23 123.9(3)
F23 C23 C24 120.5(3)
F23 C23 C22 120.0(3)
C24 C23 C22 119.6(3)
F24 C24 C25 120.4(3)
F24 C24 C23 120.4(3)
C25 C24 C23 119.1(3)
F25 C25 C24 119.8(3)
F25 C25 C26 121.1(3)
C24 C25 C26 119.1(3)
F26 C26 C25 115.6(3)
F26 C26 C21 119.3(2)
C25 C26 C21 125.1(3)
C32 C31 C36 113.5(2)
C32 C31 B1 127.7(2)
C36 C31 B1 118.6(2)
F32 C32 C31 120.9(2)
F32 C32 C33 115.3(2)
C31 C32 C33 123.8(3)
F33 C33 C34 120.1(3)
F33 C33 C32 120.5(3)
C34 C33 C32 119.4(2)
F34 C34 C35 119.8(3)
F34 C34 C33 120.9(3)
C35 C34 C33 119.2(2)
F35 C35 C34 119.2(2)
F35 C35 C36 121.3(2)
C34 C35 C36 119.5(3)
F36 C36 C35 115.1(2)
F36 C36 C31 120.4(2)
C35 C36 C31 124.6(2)
O1 C40 C48 123.8(2)
O1 C40 C41 110.33(18)
C48 C40 C41 125.8(2)
C42 C41 C46 117.1(2)
C42 C41 C40 123.4(2)
C46 C41 C40 119.3(2)
C41 C42 C43 120.7(3)
C41 C42 H42 119.7
C43 C42 H42 119.7
C44 C43 C42 119.8(3)
C44 C43 H43 120.1
C42 C43 H43 120.1
C45 C44 O3 114.9(3)
C45 C44 C43 120.0(3)
O3 C44 C43 125.1(3)
C44 C45 C46 120.6(3)
C44 C45 H45 119.7
C46 C45 H45 119.7
C45 C46 C41 121.8(3)
C45 C46 H46 119.1
C41 C46 H46 119.1
O3 C47 H47A 109.5
O3 C47 H47B 109.5
H47A C47 H47B 109.5
O3 C47 H47C 109.5
H47A C47 H47C 109.5
H47B C47 H47C 109.5
C40 C48 C49 128.4(2)
C40 C48 H48 115.8
C49 C48 H48 115.8
C50 C49 C48 130.4(2)
C50 C49 P1 115.74(17)
C48 C49 P1 113.79(15)
C49 C50 H50A 120.0
C49 C50 H50B 120.0
H50A C50 H50B 120.0
C52 C51 C56 120.2(2)
C52 C51 P1 119.55(16)
C56 C51 P1 120.19(17)
C53 C52 C51 118.0(2)
C53 C52 H52 121.0
C51 C52 H52 121.0
F53 C53 C54 118.8(2)
F53 C53 C52 118.1(2)
C54 C53 C52 123.1(3)
C53 C54 C55 118.5(2)
C53 C54 H54 120.8
C55 C54 H54 120.8
C54 C55 C56 120.6(2)
C54 C55 H55 119.7
C56 C55 H55 119.7
C55 C56 C51 119.6(2)
C55 C56 H56 120.2
C51 C56 H56 120.2
C66 C61 C62 120.4(2)
C66 C61 P1 120.24(17)
C62 C61 P1 119.33(18)
C63 C62 C61 117.7(2)
C63 C62 H62 121.1
C61 C62 H62 121.1
F63 C63 C62 118.5(3)
F63 C63 C64 118.6(2)
C62 C63 C64 122.9(2)
C65 C64 C63 118.6(2)
C65 C64 H64 120.7
C63 C64 H64 120.7
C64 C65 C66 120.5(3)
C64 C65 H65 119.7
C66 C65 H65 119.7
C61 C66 C65 119.9(2)
C61 C66 H66 120.1
C65 C66 H66 120.1
C72 C71 C76 120.4(2)
C72 C71 P1 121.02(17)
C76 C71 P1 118.58(17)
C73 C72 C71 118.0(2)
C73 C72 H72 121.0
C71 C72 H72 121.0
F73 C73 C74 119.2(2)
F73 C73 C72 117.6(2)
C74 C73 C72 123.2(2)
F73 C73 H73 120.4
C74 C73 H73 120.4
C72 C73 H73 2.8
C73 C74 C75 118.1(2)
C73 C74 H74 121.0
C75 C74 H74 121.0
F75 C75 C76 117.1(5)
F75 C75 C74 122.5(5)
C76 C75 C74 120.3(2)
F75 C75 H75 121.5
C76 C75 H75 121.5
C74 C75 H75 3.4
C75 C76 C71 120.0(2)
C75 C76 H76 120.0
C71 C76 H76 120.0

loop_
_geom_bond_atom_site_label_1
_geom_bond_atom_site_label_2
_geom_bond_distance
P1 C71 1.796(2)
P1 C61 1.799(2)
P1 C51 1.800(2)
P1 C49 1.811(2)
B1 O1 1.499(3)
B1 C31 1.648(3)
B1 C21 1.653(3)
B1 C11 1.663(3)
O1 C40 1.337(3)
O3 C47 1.362(5)
O3 C44 1.378(4)
C11 C12 1.385(3)
C11 C16 1.387(3)
C12 F12 1.348(3)
C12 C13 1.384(4)
C13 F13 1.342(3)
C13 C14 1.360(4)
C14 F14 1.349(3)
C14 C15 1.368(4)
C15 F15 1.340(3)
C15 C16 1.381(4)
C16 F16 1.348(3)
C21 C22 1.383(3)
C21 C26 1.387(4)
C22 F22 1.348(3)
C22 C23 1.387(4)
C23 F23 1.347(4)
C23 C24 1.375(5)
C24 F24 1.339(3)
C24 C25 1.368(5)
C25 F25 1.347(4)
C25 C26 1.376(4)
C26 F26 1.352(3)
C31 C32 1.381(3)
C31 C36 1.385(3)
C32 F32 1.349(3)
C32 C33 1.393(4)
C33 F33 1.340(3)
C33 C34 1.370(5)
C34 F34 1.334(3)
C34 C35 1.364(4)
C35 F35 1.342(3)
C35 C36 1.375(3)
C36 F36 1.348(3)
C40 C48 1.356(3)
C40 C41 1.479(3)
C41 C42 1.385(3)
C41 C46 1.394(3)
C42 C43 1.399(4)
C42 H42 0.9500
C43 C44 1.381(5)
C43 H43 0.9500
C44 C45 1.346(5)
C45 C46 1.374(4)
C45 H45 0.9500
C46 H46 0.9500
C47 H47A 0.9800
C47 H47B 0.9800
C47 H47C 0.9800
C48 C49 1.460(3)
C48 H48 0.9500
C49 C50 1.339(3)
C50 H50A 0.9500
C50 H50B 0.9500
C51 C52 1.386(3)
C51 C56 1.389(3)
C52 C53 1.375(3)
C52 H52 0.9500
F53 C53 1.347(3)
C53 C54 1.363(4)
C54 C55 1.375(4)
C54 H54 0.9500
C55 C56 1.383(3)
C55 H55 0.9500
C56 H56 0.9500
C61 C66 1.383(3)
C61 C62 1.394(3)
C62 C63 1.378(3)
C62 H62 0.9500
C63 F63 1.339(3)
C63 C64 1.380(4)
C64 C65 1.367(4)
C64 H64 0.9500
C65 C66 1.393(4)
C65 H65 0.9500
C66 H66 0.9500
C71 C72 1.393(3)
C71 C76 1.393(3)
C72 C73 1.386(3)
C72 H72 0.9500
C73 F73 1.340(3)
C73 C74 1.359(4)
C73 H73 0.9500
C74 C75 1.414(4)
C74 H74 0.9500
C75 F75 1.263(9)
C75 C76 1.377(3)
C75 H75 0.9500
C76 H76 0.9500
